data_4003907
loop_
_publ_author_name
'Restle, Tassilo M. F.'
'Sedlmeier, Christian'
'Kirchhain, Holger'
'Klein, Wilhelm'
'Raudaschl-Sieber, Gabriele'
'van W\"ullen, Leo'
'F\"assler, Thomas F.'

_publ_section_title
;
 Fast Lithium-Ion Conduction in Phosphide Li9GaP4
;
_journal_issue 8
_journal_name_full 'Chemistry of Materials'
_journal_page_first 2957
_journal_page_last 2966
_journal_paper_doi 10.1021/acs.chemmater.1c00504
_journal_volume 33
_journal_year 2021
_chemical_formula_moiety 'Ga P4, 8.813(Li)'
_chemical_formula_sum 'Ga Li8.81 P4'
_chemical_formula_weight 254.89
_chemical_name_systematic 'nonalithium gallium tetraphosphide'
_space_group_crystal_system cubic
_space_group_IT_number 218
_space_group_name_Hall 'P -4n 2 3'
_space_group_name_H-M_alt 'P -4 3 n'
_atom_sites_solution_primary direct
_atom_sites_solution_secondary difmap
_audit_creation_method SHELXL-2014/7
_cell_angle_alpha 90
_cell_angle_beta 90
_cell_angle_gamma 90
_cell_formula_units_Z 8
_cell_length_a 11.8907(6)
_cell_length_b 11.8907(6)
_cell_length_c 11.8907(6)
_cell_measurement_reflns_used 33863
_cell_measurement_temperature 250(2)
_cell_measurement_theta_max 52.11
_cell_measurement_theta_min 3.44
_cell_volume 1681.21(15)
_computing_cell_refinement 'STOE X-AREA 1.76'
_computing_data_collection 'STOE X-AREA 1.76'
_computing_data_reduction 'STOE X-AREA 1.76'
_computing_molecular_graphics 'DIAMOND 3.2k'
_computing_structure_refinement SHELXL-2014/7
_computing_structure_solution SHELXS-86
_diffrn_ambient_temperature 250(2)
_diffrn_detector Pilatus300K
_diffrn_detector_area_resol_mean 5.81
_diffrn_measured_fraction_theta_full 0.997
_diffrn_measured_fraction_theta_max 0.996
_diffrn_measurement_device_type 'STOE StadiVari'
_diffrn_measurement_method '\w scans'
_diffrn_radiation_collimation '0.6 mm diameter'
_diffrn_radiation_monochromator 'Graded multilayer mirror'
_diffrn_radiation_type MoK\a
_diffrn_radiation_wavelength 0.71073
_diffrn_reflns_av_R_equivalents 0.0542
_diffrn_reflns_av_unetI/netI 0.0253
_diffrn_reflns_Laue_measured_fraction_full 0.997
_diffrn_reflns_Laue_measured_fraction_max 0.996
_diffrn_reflns_limit_h_max 26
_diffrn_reflns_limit_h_min -23
_diffrn_reflns_limit_k_max 26
_diffrn_reflns_limit_k_min -23
_diffrn_reflns_limit_l_max 25
_diffrn_reflns_limit_l_min -20
_diffrn_reflns_number 51184
_diffrn_reflns_point_group_measured_fraction_full 0.998
_diffrn_reflns_point_group_measured_fraction_max 0.996
_diffrn_reflns_theta_full 25.242
_diffrn_reflns_theta_max 51.830
_diffrn_reflns_theta_min 3.427
_diffrn_source 'Genix 3D HF Mo'
_diffrn_source_current 1.000
_diffrn_source_power 0.050
_diffrn_source_voltage 50
_exptl_absorpt_coefficient_mu 3.931
_exptl_absorpt_correction_T_max 1
_exptl_absorpt_correction_T_min 0.625
_exptl_absorpt_correction_type empirical
_exptl_absorpt_process_details 'STOE X-AREA 1.76'
_exptl_crystal_colour dark-red
_exptl_crystal_density_diffrn 2.014
_exptl_crystal_description plate
_exptl_crystal_F_000 940
_exptl_crystal_size_max 0.2
_exptl_crystal_size_mid 0.11
_exptl_crystal_size_min 0.01
_refine_diff_density_max 0.760
_refine_diff_density_min -0.678
_refine_diff_density_rms 0.097
_refine_ls_abs_structure_details
;
 Refined as an inversion twin.
;
_refine_ls_abs_structure_Flack 0.318(14)
_refine_ls_extinction_method none
_refine_ls_goodness_of_fit_ref 1.119
_refine_ls_hydrogen_treatment undef
_refine_ls_matrix_type full
_refine_ls_number_parameters 65
_refine_ls_number_reflns 3174
_refine_ls_number_restraints 0
_refine_ls_restrained_S_all 1.119
_refine_ls_R_factor_all 0.0727
_refine_ls_R_factor_gt 0.0285
_refine_ls_shift/su_max 0.000
_refine_ls_shift/su_mean 0.000
_refine_ls_structure_factor_coef Fsqd
_refine_ls_weighting_details 'w=1/[\s^2^(Fo^2^)+(0.0188P)^2^+0.2771P] where P=(Fo^2^+2Fc^2^)/3'
_refine_ls_weighting_scheme calc
_refine_ls_wR_factor_gt 0.0459
_refine_ls_wR_factor_ref 0.0566
_reflns_Friedel_coverage 0.839
_reflns_Friedel_fraction_full 1.000
_reflns_Friedel_fraction_max 0.997
_reflns_number_gt 1906
_reflns_number_total 3174
_reflns_threshold_expression 'I > 2\s(I)'
_cod_data_source_file Li9GaP4_250K.cif
_cod_data_source_block TR-350-2_250K
_cod_depositor_comments 'Adding full bibliography for 4003902--4003907.cif.'
_cod_original_cell_volume 1681.2(3)
_cod_database_code 4003907
_shelx_shelxl_version_number 2014/7
_shelx_space_group_comment
;
The symmetry employed for this shelxl refinement is uniquely defined
by the following loop, which should always be used as a source of
symmetry information in preference to the above space-group names.
They are only intended as comments.
;

loop_
_space_group_symop_operation_xyz
'x, y, z'
'-x, -y, z'
'-x, y, -z'
'x, -y, -z'
'z, x, y'
'z, -x, -y'
'-z, -x, y'
'-z, x, -y'
'y, z, x'
'-y, z, -x'
'y, -z, -x'
'-y, -z, x'
'y+1/2, x+1/2, z+1/2'
'-y+1/2, -x+1/2, z+1/2'
'y+1/2, -x+1/2, -z+1/2'
'-y+1/2, x+1/2, -z+1/2'
'x+1/2, z+1/2, y+1/2'
'-x+1/2, z+1/2, -y+1/2'
'-x+1/2, -z+1/2, y+1/2'
'x+1/2, -z+1/2, -y+1/2'
'z+1/2, y+1/2, x+1/2'
'z+1/2, -y+1/2, -x+1/2'
'-z+1/2, y+1/2, -x+1/2'
'-z+1/2, -y+1/2, x+1/2'

loop_
_atom_site_label
_atom_site_type_symbol
_atom_site_fract_x
_atom_site_fract_y
_atom_site_fract_z
_atom_site_U_iso_or_equiv
_atom_site_adp_type
_atom_site_occupancy
_atom_site_site_symmetry_order
_atom_site_calc_flag
_atom_site_refinement_flags_posn
_atom_site_refinement_flags_adp
_atom_site_refinement_flags_occupancy
_atom_site_disorder_assembly
_atom_site_disorder_group
Ga1 Ga 0.0000 0.0000 0.0000 0.01003(19) Uani 1 12 d S T P . .
Ga2 Ga 0.5000 0.2500 0.0000 0.00898(9) Uani 1 4 d S T P . .
P1 P 0.11868(6) 0.11868(6) 0.11868(6) 0.0089(3) Uani 1 3 d S T P . .
P2 P 0.37628(3) 0.36739(4) 0.11732(5) 0.00968(11) Uani 1 1 d . . . . .
Li1 Li 0.5000 0.5000 0.0000 0.030(4) Uani 1 4 d S T P . .
Li2 Li 0.2500 0.5000 0.0000 0.017(3) Uani 0.76(4) 4 d S T P . .
Li3 Li 0.2466(11) 0.2466(11) 0.2466(11) 0.015(4) Uani 0.60(4) 3 d S T P . .
Li4 Li 0.2529(6) 0.0000 0.0000 0.0191(17) Uani 1 2 d S T P . .
Li5 Li 0.4976(10) 0.2614(6) 0.2535(4) 0.037(2) Uani 1 1 d . . . . .
Li6A Li 0.3380(9) 0.5838(10) 0.0907(9) 0.029(3) Uani 0.46(2) 1 d . . P . .
Li6B Li 0.3358(14) 0.1533(18) 0.1611(15) 0.027(5) Uani 0.241(18) 1 d . . P . .
Li7 Li 0.343(2) 0.343(2) 0.343(2) 0.055(11) Uani 0.29 3 d S T P . .

loop_
_atom_site_aniso_label
_atom_site_aniso_U_11
_atom_site_aniso_U_22
_atom_site_aniso_U_33
_atom_site_aniso_U_23
_atom_site_aniso_U_13
_atom_site_aniso_U_12
Ga1 0.01003(19) 0.01003(19) 0.01003(19) 0.000 0.000 0.000
Ga2 0.00932(12) 0.0083(2) 0.00932(12) 0.000 0.000 0.000
P1 0.0089(3) 0.0089(3) 0.0089(3) 0.00004(14) 0.00004(14) 0.00004(14)
P2 0.0093(2) 0.00932(17) 0.0104(3) -0.00148(18) 0.00074(17) 0.00047(19)
Li1 0.065(10) 0.008(5) 0.018(6) 0.000 0.000 0.000
Li2 0.011(8) 0.020(5) 0.020(5) 0.000 0.000 0.000
Li3 0.015(4) 0.015(4) 0.015(4) 0.003(2) 0.003(2) 0.003(2)
Li4 0.020(4) 0.019(3) 0.018(3) -0.006(3) 0.000 0.000
Li5 0.051(5) 0.039(3) 0.020(3) -0.003(2) -0.014(4) 0.008(4)
Li6A 0.030(5) 0.034(6) 0.024(5) 0.004(4) 0.005(4) 0.015(4)
Li6B 0.033(9) 0.028(10) 0.021(8) 0.011(6) -0.003(6) -0.016(7)
Li7 0.055(11) 0.055(11) 0.055(11) 0.037(15) 0.037(15) 0.037(15)

loop_
_atom_type_symbol
_atom_type_description
_atom_type_scat_dispersion_real
_atom_type_scat_dispersion_imag
_atom_type_scat_source
Li Li -0.0003 0.0001 'International Tables Vol C Tables 4.2.6.8 and 6.1.1.4'
Ga Ga 0.2307 1.6083 'International Tables Vol C Tables 4.2.6.8 and 6.1.1.4'
P P 0.1023 0.0942 'International Tables Vol C Tables 4.2.6.8 and 6.1.1.4'

loop_
_geom_angle_atom_site_label_1
_geom_angle_atom_site_label_2
_geom_angle_atom_site_label_3
_geom_angle
_geom_angle_site_symmetry_1
_geom_angle_site_symmetry_3
_geom_angle_publ_flag
P1 Ga1 P1 109.5 2 4 ?
P1 Ga1 P1 109.5 2 3 ?
P1 Ga1 P1 109.5 4 3 ?
P1 Ga1 P1 109.5 2 . ?
P1 Ga1 P1 109.5 4 . ?
P1 Ga1 P1 109.5 3 . ?
P1 Ga1 Li4 125.3 2 10 ?
P1 Ga1 Li4 54.7 4 10 ?
P1 Ga1 Li4 54.7 3 10 ?
P1 Ga1 Li4 125.3 . 10 ?
P1 Ga1 Li4 54.7 2 9 ?
P1 Ga1 Li4 125.3 4 9 ?
P1 Ga1 Li4 125.3 3 9 ?
P1 Ga1 Li4 54.7 . 9 ?
Li4 Ga1 Li4 180.0 10 9 ?
P1 Ga1 Li4 54.7 2 2 ?
P1 Ga1 Li4 125.3 4 2 ?
P1 Ga1 Li4 54.7 3 2 ?
P1 Ga1 Li4 125.3 . 2 ?
Li4 Ga1 Li4 90.0 10 2 ?
Li4 Ga1 Li4 90.0 9 2 ?
P1 Ga1 Li4 125.3 2 5 ?
P1 Ga1 Li4 125.3 4 5 ?
P1 Ga1 Li4 54.7 3 5 ?
P1 Ga1 Li4 54.7 . 5 ?
Li4 Ga1 Li4 90.0 10 5 ?
Li4 Ga1 Li4 90.0 9 5 ?
Li4 Ga1 Li4 90.0 2 5 ?
P1 Ga1 Li4 54.7 2 6 ?
P1 Ga1 Li4 54.7 4 6 ?
P1 Ga1 Li4 125.3 3 6 ?
P1 Ga1 Li4 125.3 . 6 ?
Li4 Ga1 Li4 90.0 10 6 ?
Li4 Ga1 Li4 90.0 9 6 ?
Li4 Ga1 Li4 90.0 2 6 ?
Li4 Ga1 Li4 180.0 5 6 ?
P1 Ga1 Li4 125.3 2 . ?
P1 Ga1 Li4 54.7 4 . ?
P1 Ga1 Li4 125.3 3 . ?
P1 Ga1 Li4 54.7 . . ?
Li4 Ga1 Li4 90.0 10 . ?
Li4 Ga1 Li4 90.0 9 . ?
Li4 Ga1 Li4 180.0 2 . ?
Li4 Ga1 Li4 90.0 5 . ?
Li4 Ga1 Li4 90.0 6 . ?
P1 Ga1 Li7 70.5 2 13_444 ?
P1 Ga1 Li7 70.5 4 13_444 ?
P1 Ga1 Li7 70.5 3 13_444 ?
P1 Ga1 Li7 180.0(12) . 13_444 ?
Li4 Ga1 Li7 54.7 10 13_444 ?
Li4 Ga1 Li7 125.264(1) 9 13_444 ?
Li4 Ga1 Li7 54.7 2 13_444 ?
Li4 Ga1 Li7 125.3 5 13_444 ?
Li4 Ga1 Li7 54.7 6 13_444 ?
Li4 Ga1 Li7 125.264(1) . 13_444 ?
P1 Ga1 Li7 180.0(12) 2 14_554 ?
P1 Ga1 Li7 70.5 4 14_554 ?
P1 Ga1 Li7 70.5 3 14_554 ?
P1 Ga1 Li7 70.5 . 14_554 ?
Li4 Ga1 Li7 54.7 10 14_554 ?
Li4 Ga1 Li7 125.3 9 14_554 ?
Li4 Ga1 Li7 125.3 2 14_554 ?
Li4 Ga1 Li7 54.7 5 14_554 ?
Li4 Ga1 Li7 125.3 6 14_554 ?
Li4 Ga1 Li7 54.7 . 14_554 ?
Li7 Ga1 Li7 109.5 13_444 14_554 ?
P2 Ga2 P2 110.90(2) 24_554 22 ?
P2 Ga2 P2 108.760(11) 24_554 3_655 ?
P2 Ga2 P2 108.760(11) 22 3_655 ?
P2 Ga2 P2 108.760(11) 24_554 . ?
P2 Ga2 P2 108.760(11) 22 . ?
P2 Ga2 P2 110.90(2) 3_655 . ?
P2 Ga2 Li6A 164.6(2) 24_554 2_665 ?
P2 Ga2 Li6A 78.01(19) 22 2_665 ?
P2 Ga2 Li6A 55.9(2) 3_655 2_665 ?
P2 Ga2 Li6A 78.69(19) . 2_665 ?
P2 Ga2 Li6A 55.9(2) 24_554 21_544 ?
P2 Ga2 Li6A 78.69(19) 22 21_544 ?
P2 Ga2 Li6A 78.01(19) 3_655 21_544 ?
P2 Ga2 Li6A 164.6(2) . 21_544 ?
Li6A Ga2 Li6A 116.4(2) 2_665 21_544 ?
P2 Ga2 Li6A 78.69(19) 24_554 23_545 ?
P2 Ga2 Li6A 55.9(2) 22 23_545 ?
P2 Ga2 Li6A 164.6(2) 3_655 23_545 ?
P2 Ga2 Li6A 78.01(19) . 23_545 ?
Li6A Ga2 Li6A 116.4(2) 2_665 23_545 ?
Li6A Ga2 Li6A 96.3(4) 21_544 23_545 ?
P2 Ga2 Li6A 78.01(19) 24_554 4_565 ?
P2 Ga2 Li6A 164.6(2) 22 4_565 ?
P2 Ga2 Li6A 78.69(19) 3_655 4_565 ?
P2 Ga2 Li6A 55.9(2) . 4_565 ?
Li6A Ga2 Li6A 96.3(4) 2_665 4_565 ?
Li6A Ga2 Li6A 116.4(2) 21_544 4_565 ?
Li6A Ga2 Li6A 116.4(2) 23_545 4_565 ?
P2 Ga2 Li6B 168.2(4) 24_554 22 ?
P2 Ga2 Li6B 57.3(4) 22 22 ?
P2 Ga2 Li6B 76.6(4) 3_655 22 ?
P2 Ga2 Li6B 78.1(3) . 22 ?
Li6A Ga2 Li6B 23.4(4) 2_665 22 ?
Li6A Ga2 Li6B 116.8(4) 21_544 22 ?
Li6A Ga2 Li6B 93.8(4) 23_545 22 ?
Li6A Ga2 Li6B 113.6(5) 4_565 22 ?
P2 Ga2 Li6B 57.3(4) 24_554 24_554 ?
P2 Ga2 Li6B 168.2(4) 22 24_554 ?
P2 Ga2 Li6B 78.1(3) 3_655 24_554 ?
P2 Ga2 Li6B 76.6(4) . 24_554 ?
Li6A Ga2 Li6B 113.6(5) 2_665 24_554 ?
Li6A Ga2 Li6B 93.8(4) 21_544 24_554 ?
Li6A Ga2 Li6B 116.8(4) 23_545 24_554 ?
Li6A Ga2 Li6B 23.4(4) 4_565 24_554 ?
Li6B Ga2 Li6B 134.4(8) 22 24_554 ?
P2 Ga2 Li6B 76.6(4) 24_554 3_655 ?
P2 Ga2 Li6B 78.1(3) 22 3_655 ?
P2 Ga2 Li6B 57.3(4) 3_655 3_655 ?
P2 Ga2 Li6B 168.2(4) . 3_655 ?
Li6A Ga2 Li6B 93.8(4) 2_665 3_655 ?
Li6A Ga2 Li6B 23.4(4) 21_544 3_655 ?
Li6A Ga2 Li6B 113.6(5) 23_545 3_655 ?
Li6A Ga2 Li6B 116.8(4) 4_565 3_655 ?
Li6B Ga2 Li6B 98.6(3) 22 3_655 ?
Li6B Ga2 Li6B 98.6(3) 24_554 3_655 ?
P2 Ga2 Li6B 78.1(3) 24_554 . ?
P2 Ga2 Li6B 76.6(4) 22 . ?
P2 Ga2 Li6B 168.2(4) 3_655 . ?
P2 Ga2 Li6B 57.3(4) . . ?
Li6A Ga2 Li6B 116.8(4) 2_665 . ?
Li6A Ga2 Li6B 113.6(5) 21_544 . ?
Li6A Ga2 Li6B 23.4(4) 23_545 . ?
Li6A Ga2 Li6B 93.8(4) 4_565 . ?
Li6B Ga2 Li6B 98.6(3) 22 . ?
Li6B Ga2 Li6B 98.6(3) 24_554 . ?
Li6B Ga2 Li6B 134.4(8) 3_655 . ?
Ga1 P1 Li5 110.1(2) . 20_455 ?
Ga1 P1 Li5 110.1(2) . 16_545 ?
Li5 P1 Li5 108.9(3) 20_455 16_545 ?
Ga1 P1 Li5 110.1(2) . 24_554 ?
Li5 P1 Li5 108.9(3) 20_455 24_554 ?
Li5 P1 Li5 108.9(3) 16_545 24_554 ?
Ga1 P1 Li4 73.92(12) . 9 ?
Li5 P1 Li4 70.47(16) 20_455 9 ?
Li5 P1 Li4 67.80(16) 16_545 9 ?
Li5 P1 Li4 175.7(3) 24_554 9 ?
Ga1 P1 Li4 73.92(12) . 5 ?
Li5 P1 Li4 67.80(16) 20_455 5 ?
Li5 P1 Li4 175.7(3) 16_545 5 ?
Li5 P1 Li4 70.47(16) 24_554 5 ?
Li4 P1 Li4 112.63(11) 9 5 ?
Ga1 P1 Li4 73.92(12) . . ?
Li5 P1 Li4 175.7(3) 20_455 . ?
Li5 P1 Li4 70.47(16) 16_545 . ?
Li5 P1 Li4 67.80(16) 24_554 . ?
Li4 P1 Li4 112.64(11) 9 . ?
Li4 P1 Li4 112.64(11) 5 . ?
Ga1 P1 Li3 180.0(2) . . ?
Li5 P1 Li3 69.9(2) 20_455 . ?
Li5 P1 Li3 69.9(2) 16_545 . ?
Li5 P1 Li3 69.9(2) 24_554 . ?
Li4 P1 Li3 106.08(12) 9 . ?
Li4 P1 Li3 106.08(12) 5 . ?
Li4 P1 Li3 106.08(12) . . ?
Ga1 P1 Li6B 139.3(4) . . ?
Li5 P1 Li6B 110.6(5) 20_455 . ?
Li5 P1 Li6B 55.1(5) 16_545 . ?
Li5 P1 Li6B 55.9(5) 24_554 . ?
Li4 P1 Li6B 120.2(4) 9 . ?
Li4 P1 Li6B 122.9(5) 5 . ?
Li4 P1 Li6B 65.5(4) . . ?
Li3 P1 Li6B 40.7(4) . . ?
Ga1 P1 Li6B 139.3(4) . 9 ?
Li5 P1 Li6B 55.1(5) 20_455 9 ?
Li5 P1 Li6B 55.9(5) 16_545 9 ?
Li5 P1 Li6B 110.6(5) 24_554 9 ?
Li4 P1 Li6B 65.5(4) 9 9 ?
Li4 P1 Li6B 120.2(4) 5 9 ?
Li4 P1 Li6B 122.9(5) . 9 ?
Li3 P1 Li6B 40.7(4) . 9 ?
Li6B P1 Li6B 68.7(7) . 9 ?
Ga1 P1 Li6B 139.3(4) . 5 ?
Li5 P1 Li6B 55.9(5) 20_455 5 ?
Li5 P1 Li6B 110.6(5) 16_545 5 ?
Li5 P1 Li6B 55.1(5) 24_554 5 ?
Li4 P1 Li6B 122.9(5) 9 5 ?
Li4 P1 Li6B 65.5(4) 5 5 ?
Li4 P1 Li6B 120.2(4) . 5 ?
Li3 P1 Li6B 40.7(4) . 5 ?
Li6B P1 Li6B 68.7(7) . 5 ?
Li6B P1 Li6B 68.7(7) 9 5 ?
Ga2 P2 Li5 74.8(2) . . ?
Ga2 P2 Li1 72.422(14) . . ?
Li5 P2 Li1 109.3(2) . . ?
Ga2 P2 Li6A 71.9(3) . 4_565 ?
Li5 P2 Li6A 146.4(3) . 4_565 ?
Li1 P2 Li6A 56.1(2) . 4_565 ?
Ga2 P2 Li2 112.77(2) . . ?
Li5 P2 Li2 171.34(17) . . ?
Li1 P2 Li2 70.442(14) . . ?
Li6A P2 Li2 40.8(3) 4_565 . ?
Ga2 P2 Li5 73.16(13) . 24_554 ?
Li5 P2 Li5 113.52(9) . 24_554 ?
Li1 P2 Li5 113.8(2) . 24_554 ?
Li6A P2 Li5 60.2(3) 4_565 24_554 ?
Li2 P2 Li5 73.68(16) . 24_554 ?
Ga2 P2 Li3 112.0(2) . . ?
Li5 P2 Li3 71.5(5) . . ?
Li1 P2 Li3 175.4(3) . . ?
Li6A P2 Li3 125.8(5) 4_565 . ?
Li2 P2 Li3 108.1(2) . . ?
Li5 P2 Li3 69.4(7) 24_554 . ?
Ga2 P2 Li6B 126.5(4) . 5 ?
Li5 P2 Li6B 112.6(5) . 5 ?
Li1 P2 Li6B 137.4(4) . 5 ?
Li6A P2 Li6B 91.0(5) 4_565 5 ?
Li2 P2 Li6B 67.0(4) . 5 ?
Li5 P2 Li6B 54.9(4) 24_554 5 ?
Li3 P2 Li6B 41.2(5) . 5 ?
Ga2 P2 Li6A 127.0(2) . 19_554 ?
Li5 P2 Li6A 138.7(3) . 19_554 ?
Li1 P2 Li6A 110.9(2) . 19_554 ?
Li6A P2 Li6A 68.9(4) 4_565 19_554 ?
Li2 P2 Li6A 40.5(2) . 19_554 ?
Li5 P2 Li6A 56.8(3) 24_554 19_554 ?
Li3 P2 Li6A 67.7(3) . 19_554 ?
Li6B P2 Li6A 26.5(5) 5 19_554 ?
Ga2 P2 Li6A 126.1(2) . . ?
Li5 P2 Li6A 131.9(3) . . ?
Li1 P2 Li6A 55.5(2) . . ?
Li6A P2 Li6A 68.6(4) 4_565 . ?
Li2 P2 Li6A 40.4(2) . . ?
Li5 P2 Li6A 114.0(3) 24_554 . ?
Li3 P2 Li6A 120.4(3) . . ?
Li6B P2 Li6A 89.5(4) 5 . ?
Li6A P2 Li6A 68.2(4) 19_554 . ?
Ga2 P2 Li6B 71.0(4) . . ?
Li5 P2 Li6B 59.6(4) . . ?
Li1 P2 Li6B 143.4(4) . . ?
Li6A P2 Li6B 111.9(4) 4_565 . ?
Li2 P2 Li6B 126.0(4) . . ?
Li5 P2 Li6B 55.4(4) 24_554 . ?
Li3 P2 Li6B 41.0(5) . . ?
Li6B P2 Li6B 69.6(8) 5 . ?
Li6A P2 Li6B 92.0(4) 19_554 . ?
Li6A P2 Li6B 159.0(5) . . ?
Ga2 P2 Li4 109.60(6) . 22 ?
Li5 P2 Li4 66.7(2) . 22 ?
Li1 P2 Li4 68.49(13) . 22 ?
Li6A P2 Li4 121.4(2) 4_565 22 ?
Li2 P2 Li4 105.87(6) . 22 ?
Li5 P2 Li4 177.0(2) 24_554 22 ?
Li3 P2 Li4 108.2(5) . 22 ?
Li6B P2 Li4 122.1(4) 5 22 ?
Li6A P2 Li4 120.9(2) 19_554 22 ?
Li6A P2 Li4 65.5(3) . 22 ?
Li6B P2 Li4 124.0(4) . 22 ?
Li6A Li1 Li6A 127.1(5) 4_565 3_655 ?
Li6A Li1 Li6A 131.4(6) 4_565 2_665 ?
Li6A Li1 Li6A 74.6(6) 3_655 2_665 ?
Li6A Li1 Li6A 74.6(6) 4_565 . ?
Li6A Li1 Li6A 131.4(6) 3_655 . ?
Li6A Li1 Li6A 127.1(5) 2_665 . ?
Li6A Li1 P2 161.8(3) 4_565 2_665 ?
Li6A Li1 P2 62.2(3) 3_655 2_665 ?
Li6A Li1 P2 63.6(3) 2_665 2_665 ?
Li6A Li1 P2 87.8(3) . 2_665 ?
Li6A Li1 P2 87.8(3) 4_565 3_655 ?
Li6A Li1 P2 63.6(3) 3_655 3_655 ?
Li6A Li1 P2 62.2(3) 2_665 3_655 ?
Li6A Li1 P2 161.8(3) . 3_655 ?
P2 Li1 P2 110.11(2) 2_665 3_655 ?
Li6A Li1 P2 63.6(3) 4_565 4_565 ?
Li6A Li1 P2 87.8(3) 3_655 4_565 ?
Li6A Li1 P2 161.8(3) 2_665 4_565 ?
Li6A Li1 P2 62.2(3) . 4_565 ?
P2 Li1 P2 104.25(2) 2_665 4_565 ?
P2 Li1 P2 114.20(2) 3_655 4_565 ?
Li6A Li1 P2 62.2(3) 4_565 . ?
Li6A Li1 P2 161.8(3) 3_655 . ?
Li6A Li1 P2 87.8(3) 2_665 . ?
Li6A Li1 P2 63.6(3) . . ?
P2 Li1 P2 114.20(2) 2_665 . ?
P2 Li1 P2 104.25(2) 3_655 . ?
P2 Li1 P2 110.11(2) 4_565 . ?
Li6A Li1 Li4 116.4(3) 4_565 22 ?
Li6A Li1 Li4 116.4(3) 3_655 22 ?
Li6A Li1 Li4 63.6(3) 2_665 22 ?
Li6A Li1 Li4 63.6(3) . 22 ?
P2 Li1 Li4 57.102(12) 2_665 22 ?
P2 Li1 Li4 122.898(12) 3_655 22 ?
P2 Li1 Li4 122.898(12) 4_565 22 ?
P2 Li1 Li4 57.102(12) . 22 ?
Li6A Li1 Li4 63.6(3) 4_565 21_554 ?
Li6A Li1 Li4 63.6(3) 3_655 21_554 ?
Li6A Li1 Li4 116.4(3) 2_665 21_554 ?
Li6A Li1 Li4 116.4(3) . 21_554 ?
P2 Li1 Li4 122.898(12) 2_665 21_554 ?
P2 Li1 Li4 57.102(12) 3_655 21_554 ?
P2 Li1 Li4 57.102(12) 4_565 21_554 ?
P2 Li1 Li4 122.898(12) . 21_554 ?
Li4 Li1 Li4 180.0 22 21_554 ?
Li6A Li1 Ga2 65.7(3) 4_565 . ?
Li6A Li1 Ga2 114.3(3) 3_655 . ?
Li6A Li1 Ga2 65.7(3) 2_665 . ?
Li6A Li1 Ga2 114.3(3) . . ?
P2 Li1 Ga2 127.875(12) 2_665 . ?
P2 Li1 Ga2 52.125(12) 3_655 . ?
P2 Li1 Ga2 127.874(12) 4_565 . ?
P2 Li1 Ga2 52.126(12) . . ?
Li4 Li1 Ga2 90.0 22 . ?
Li4 Li1 Ga2 90.0 21_554 . ?
Li6A Li1 Li2 142.7(3) 4_565 2_665 ?
Li6A Li1 Li2 37.3(3) 3_655 2_665 ?
Li6A Li1 Li2 37.3(3) 2_665 2_665 ?
Li6A Li1 Li2 142.7(3) . 2_665 ?
P2 Li1 Li2 55.056(11) 2_665 2_665 ?
P2 Li1 Li2 55.056(11) 3_655 2_665 ?
P2 Li1 Li2 124.944(11) 4_565 2_665 ?
P2 Li1 Li2 124.945(11) . 2_665 ?
Li4 Li1 Li2 90.0 22 2_665 ?
Li4 Li1 Li2 90.0 21_554 2_665 ?
Ga2 Li1 Li2 90.0 . 2_665 ?
Li6A Li2 Li6A 109.7(3) . 19_554 ?
Li6A Li2 Li6A 109.7(3) . 18 ?
Li6A Li2 Li6A 109.1(6) 19_554 18 ?
Li6A Li2 Li6A 109.1(6) . 4_565 ?
Li6A Li2 Li6A 109.7(3) 19_554 4_565 ?
Li6A Li2 Li6A 109.7(3) 18 4_565 ?
Li6A Li2 P2 71.2(3) . . ?
Li6A Li2 P2 71.0(3) 19_554 . ?
Li6A Li2 P2 179.0(4) 18 . ?
Li6A Li2 P2 69.4(4) 4_565 . ?
Li6A Li2 P2 179.0(4) . 19_554 ?
Li6A Li2 P2 71.2(3) 19_554 19_554 ?
Li6A Li2 P2 69.4(4) 18 19_554 ?
Li6A Li2 P2 71.0(3) 4_565 19_554 ?
P2 Li2 P2 109.705(9) . 19_554 ?
Li6A Li2 P2 69.4(4) . 4_565 ?
Li6A Li2 P2 179.0(4) 19_554 4_565 ?
Li6A Li2 P2 71.0(3) 18 4_565 ?
Li6A Li2 P2 71.2(3) 4_565 4_565 ?
P2 Li2 P2 109.004(19) . 4_565 ?
P2 Li2 P2 109.706(9) 19_554 4_565 ?
Li6A Li2 P2 71.0(3) . 18 ?
Li6A Li2 P2 69.4(4) 19_554 18 ?
Li6A Li2 P2 71.2(3) 18 18 ?
Li6A Li2 P2 179.0(4) 4_565 18 ?
P2 Li2 P2 109.705(9) . 18 ?
P2 Li2 P2 109.004(19) 19_554 18 ?
P2 Li2 P2 109.706(9) 4_565 18 ?
Li6A Li2 Li6B 13.9(5) . 23 ?
Li6A Li2 Li6B 102.6(5) 19_554 23 ?
Li6A Li2 Li6B 102.1(6) 18 23 ?
Li6A Li2 Li6B 122.9(5) 4_565 23 ?
P2 Li2 Li6B 78.9(4) . 23 ?
P2 Li2 Li6B 166.0(4) 19_554 23 ?
P2 Li2 Li6B 76.5(3) 4_565 23 ?
P2 Li2 Li6B 57.1(4) 18 23 ?
Li6A Li2 Li6B 122.9(5) . 24_554 ?
Li6A Li2 Li6B 102.1(6) 19_554 24_554 ?
Li6A Li2 Li6B 102.6(5) 18 24_554 ?
Li6A Li2 Li6B 13.9(5) 4_565 24_554 ?
P2 Li2 Li6B 76.5(3) . 24_554 ?
P2 Li2 Li6B 57.1(4) 19_554 24_554 ?
P2 Li2 Li6B 78.9(4) 4_565 24_554 ?
P2 Li2 Li6B 166.0(4) 18 24_554 ?
Li6B Li2 Li6B 136.8(7) 23 24_554 ?
Li6A Li2 Li6B 102.1(6) . 5 ?
Li6A Li2 Li6B 13.9(5) 19_554 5 ?
Li6A Li2 Li6B 122.9(5) 18 5 ?
Li6A Li2 Li6B 102.6(5) 4_565 5 ?
P2 Li2 Li6B 57.1(4) . 5 ?
P2 Li2 Li6B 78.9(4) 19_554 5 ?
P2 Li2 Li6B 166.0(4) 4_565 5 ?
P2 Li2 Li6B 76.5(3) 18 5 ?
Li6B Li2 Li6B 97.8(3) 23 5 ?
Li6B Li2 Li6B 97.8(3) 24_554 5 ?
Li6A Li2 Li6B 102.6(5) . 6_565 ?
Li6A Li2 Li6B 122.9(5) 19_554 6_565 ?
Li6A Li2 Li6B 13.9(5) 18 6_565 ?
Li6A Li2 Li6B 102.1(6) 4_565 6_565 ?
P2 Li2 Li6B 166.0(4) . 6_565 ?
P2 Li2 Li6B 76.5(3) 19_554 6_565 ?
P2 Li2 Li6B 57.1(4) 4_565 6_565 ?
P2 Li2 Li6B 78.9(4) 18 6_565 ?
Li6B Li2 Li6B 97.8(3) 23 6_565 ?
Li6B Li2 Li6B 97.8(3) 24_554 6_565 ?
Li6B Li2 Li6B 136.8(7) 5 6_565 ?
Li6B Li3 Li6B 109.4(9) . 9 ?
Li6B Li3 Li6B 109.4(9) . 5 ?
Li6B Li3 Li6B 109.4(9) 9 5 ?
Li6B Li3 Li7 109.6(9) . . ?
Li6B Li3 Li7 109.5(9) 9 . ?
Li6B Li3 Li7 109.5(9) 5 . ?
Li6B Li3 P2 70.5(6) . . ?
Li6B Li3 P2 178.9(12) 9 . ?
Li6B Li3 P2 69.8(6) 5 . ?
Li7 Li3 P2 71.4(5) . . ?
Li6B Li3 P2 69.8(6) . 9 ?
Li6B Li3 P2 70.5(6) 9 9 ?
Li6B Li3 P2 178.9(12) 5 9 ?
Li7 Li3 P2 71.4(5) . 9 ?
P2 Li3 P2 110.3(5) . 9 ?
Li6B Li3 P2 178.9(12) . 5 ?
Li6B Li3 P2 69.8(6) 9 5 ?
Li6B Li3 P2 70.5(6) 5 5 ?
Li7 Li3 P2 71.4(5) . 5 ?
P2 Li3 P2 110.3(5) . 5 ?
P2 Li3 P2 110.3(5) 9 5 ?
Li6B Li3 P1 70.4(9) . . ?
Li6B Li3 P1 70.5(9) 9 . ?
Li6B Li3 P1 70.5(9) 5 . ?
Li7 Li3 P1 180.0(18) . . ?
P2 Li3 P1 108.6(5) . . ?
P2 Li3 P1 108.6(5) 9 . ?
P2 Li3 P1 108.6(5) 5 . ?
Li6B Li3 Li6A 13.4(6) . 23_545 ?
Li6B Li3 Li6A 103.4(8) 9 23_545 ?
Li6B Li3 Li6A 122.7(9) 5 23_545 ?
Li7 Li3 Li6A 101.5(5) . 23_545 ?
P2 Li3 Li6A 76.7(2) . 23_545 ?
P2 Li3 Li6A 56.4(2) 9 23_545 ?
P2 Li3 Li6A 166.8(6) 5 23_545 ?
P1 Li3 Li6A 78.5(5) . 23_545 ?
Li6B Li3 Li6A 103.4(8) . 19_554 ?
Li6B Li3 Li6A 122.7(9) 9 19_554 ?
Li6B Li3 Li6A 13.4(6) 5 19_554 ?
Li7 Li3 Li6A 101.5(5) . 19_554 ?
P2 Li3 Li6A 56.4(2) . 19_554 ?
P2 Li3 Li6A 166.8(6) 9 19_554 ?
P2 Li3 Li6A 76.7(2) 5 19_554 ?
P1 Li3 Li6A 78.5(5) . 19_554 ?
Li6A Li3 Li6A 116.1(3) 23_545 19_554 ?
Li6B Li3 Li6A 122.7(9) . 15_455 ?
Li6B Li3 Li6A 13.4(6) 9 15_455 ?
Li6B Li3 Li6A 103.4(8) 5 15_455 ?
Li7 Li3 Li6A 101.5(5) . 15_455 ?
P2 Li3 Li6A 166.8(6) . 15_455 ?
P2 Li3 Li6A 76.7(2) 9 15_455 ?
P2 Li3 Li6A 56.4(2) 5 15_455 ?
P1 Li3 Li6A 78.5(5) . 15_455 ?
Li6A Li3 Li6A 116.1(3) 23_545 15_455 ?
Li6A Li3 Li6A 116.1(3) 19_554 15_455 ?
Li6B Li3 Li5 54.2(7) . 16_545 ?
Li6B Li3 Li5 55.2(7) 9 16_545 ?
Li6B Li3 Li5 123.9(12) 5 16_545 ?
Li7 Li3 Li5 126.6(4) . 16_545 ?
P2 Li3 Li5 124.7(3) . 16_545 ?
P2 Li3 Li5 55.17(16) 9 16_545 ?
P2 Li3 Li5 124.9(3) 5 16_545 ?
P1 Li3 Li5 53.4(4) . 16_545 ?
Li6A Li3 Li5 50.0(3) 23_545 16_545 ?
Li6A Li3 Li5 130.6(9) 19_554 16_545 ?
Li6A Li3 Li5 68.5(3) 15_455 16_545 ?
P1 Li4 P1 102.7(2) 4 . ?
P1 Li4 P2 112.674(15) 4 24_554 ?
P1 Li4 P2 109.97(2) . 24_554 ?
P1 Li4 P2 109.97(2) 4 23_545 ?
P1 Li4 P2 112.674(15) . 23_545 ?
P2 Li4 P2 108.8(2) 24_554 23_545 ?
P1 Li4 Li6B 161.7(5) 4 . ?
P1 Li4 Li6B 59.1(4) . . ?
P2 Li4 Li6B 77.8(4) 24_554 . ?
P2 Li4 Li6B 78.7(4) 23_545 . ?
P1 Li4 Li6B 59.1(4) 4 4 ?
P1 Li4 Li6B 161.7(5) . 4 ?
P2 Li4 Li6B 78.7(4) 24_554 4 ?
P2 Li4 Li6B 77.8(4) 23_545 4 ?
Li6B Li4 Li6B 139.1(8) . 4 ?
P1 Li4 Li5 122.0(2) 4 24_554 ?
P1 Li4 Li5 55.73(15) . 24_554 ?
P2 Li4 Li5 54.24(15) 24_554 24_554 ?
P2 Li4 Li5 128.0(2) 23_545 24_554 ?
Li6B Li4 Li5 51.0(5) . 24_554 ?
Li6B Li4 Li5 130.4(5) 4 24_554 ?
P1 Li4 Li5 55.73(15) 4 23_545 ?
P1 Li4 Li5 122.0(2) . 23_545 ?
P2 Li4 Li5 128.0(2) 24_554 23_545 ?
P2 Li4 Li5 54.24(15) 23_545 23_545 ?
Li6B Li4 Li5 130.4(5) . 23_545 ?
Li6B Li4 Li5 51.0(5) 4 23_545 ?
Li5 Li4 Li5 176.9(3) 24_554 23_545 ?
P1 Li4 Li6A 166.3(2) 4 23_545 ?
P1 Li4 Li6A 80.9(2) . 23_545 ?
P2 Li4 Li6A 77.8(3) 24_554 23_545 ?
P2 Li4 Li6A 56.9(3) 23_545 23_545 ?
Li6B Li4 Li6A 24.5(5) . 23_545 ?
Li6B Li4 Li6A 117.1(5) 4 23_545 ?
Li5 Li4 Li6A 71.1(3) 24_554 23_545 ?
Li5 Li4 Li6A 111.0(3) 23_545 23_545 ?
P1 Li4 Li6A 80.9(2) 4 24_554 ?
P1 Li4 Li6A 166.3(2) . 24_554 ?
P2 Li4 Li6A 56.9(3) 24_554 24_554 ?
P2 Li4 Li6A 77.8(3) 23_545 24_554 ?
Li6B Li4 Li6A 117.1(5) . 24_554 ?
Li6B Li4 Li6A 24.5(5) 4 24_554 ?
Li5 Li4 Li6A 111.0(3) 24_554 24_554 ?
Li5 Li4 Li6A 71.1(3) 23_545 24_554 ?
Li6A Li4 Li6A 98.8(5) 23_545 24_554 ?
P1 Li4 Li7 75.7(5) 4 16_545 ?
P1 Li4 Li7 75.7(5) . 16_545 ?
P2 Li4 Li7 167.6(8) 24_554 16_545 ?
P2 Li4 Li7 58.9(8) 23_545 16_545 ?
Li6B Li4 Li7 96.7(5) . 16_545 ?
Li6B Li4 Li7 99.2(5) 4 16_545 ?
Li5 Li4 Li7 130.2(4) 24_554 16_545 ?
Li5 Li4 Li7 48.2(4) 23_545 16_545 ?
Li6A Li4 Li7 92.6(6) 23_545 16_545 ?
Li6A Li4 Li7 118.0(5) 24_554 16_545 ?
P1 Li4 Li7 75.7(5) 4 14_554 ?
P1 Li4 Li7 75.7(5) . 14_554 ?
P2 Li4 Li7 58.9(8) 24_554 14_554 ?
P2 Li4 Li7 167.6(8) 23_545 14_554 ?
Li6B Li4 Li7 99.2(5) . 14_554 ?
Li6B Li4 Li7 96.7(5) 4 14_554 ?
Li5 Li4 Li7 48.2(4) 24_554 14_554 ?
Li5 Li4 Li7 130.2(4) 23_545 14_554 ?
Li6A Li4 Li7 118.0(5) 23_545 14_554 ?
Li6A Li4 Li7 92.6(6) 24_554 14_554 ?
Li7 Li4 Li7 133.4(17) 16_545 14_554 ?
Li7 Li5 Li6B 127.8(8) . 15 ?
Li7 Li5 Li6B 130.9(9) . 22 ?
Li6B Li5 Li6B 76.7(10) 15 22 ?
Li7 Li5 Li6A 118.7(4) . 9 ?
Li6B Li5 Li6A 28.4(6) 15 9 ?
Li6B Li5 Li6A 100.8(7) 22 9 ?
Li7 Li5 P2 68.4(6) . . ?
Li6B Li5 P2 162.9(6) 15 . ?
Li6B Li5 P2 88.2(5) 22 . ?
Li6A Li5 P2 155.3(4) 9 . ?
Li7 Li5 P1 86.7(12) . 15 ?
Li6B Li5 P1 65.2(5) 15 15 ?
Li6B Li5 P1 64.7(5) 22 15 ?
Li6A Li5 P1 89.0(4) 9 15 ?
P2 Li5 P1 115.6(3) . 15 ?
Li7 Li5 Li6B 79.1(13) . . ?
Li6B Li5 Li6B 121.2(10) 15 . ?
Li6B Li5 Li6B 128.4(8) 22 . ?
Li6A Li5 Li6B 94.2(6) 9 . ?
P2 Li5 Li6B 62.8(5) . . ?
P1 Li5 Li6B 165.2(6) 15 . ?
Li7 Li5 Li6A 102.1(13) . 23_545 ?
Li6B Li5 Li6A 95.6(6) 15 23_545 ?
Li6B Li5 Li6A 118.6(5) 22 23_545 ?
Li6A Li5 Li6A 70.9(6) 9 23_545 ?
P2 Li5 Li6A 84.6(3) . 23_545 ?
P1 Li5 Li6A 159.8(4) 15 23_545 ?
Li6B Li5 Li6A 27.0(5) . 23_545 ?
Li7 Li5 P2 161.1(13) . 22 ?
Li6B Li5 P2 63.0(5) 15 22 ?
Li6B Li5 P2 63.2(5) 22 22 ?
Li6A Li5 P2 62.2(3) 9 22 ?
P2 Li5 P2 103.16(19) . 22 ?
P1 Li5 P2 112.1(4) 15 22 ?
Li6B Li5 P2 82.0(5) . 22 ?
Li6A Li5 P2 59.6(3) 23_545 22 ?
Li7 Li5 P2 64.6(6) . 9 ?
Li6B Li5 P2 84.8(5) 15 9 ?
Li6B Li5 P2 161.1(6) 22 9 ?
Li6A Li5 P2 60.4(3) 9 9 ?
P2 Li5 P2 109.5(4) . 9 ?
P1 Li5 P2 110.77(18) 15 9 ?
Li6B Li5 P2 59.3(5) . 9 ?
Li6A Li5 P2 59.0(3) 23_545 9 ?
P2 Li5 P2 105.0(2) 22 9 ?
Li7 Li5 Li4 66.8(8) . 22 ?
Li6B Li5 Li4 118.9(6) 15 22 ?
Li6B Li5 Li4 64.2(5) 22 22 ?
Li6A Li5 Li4 145.4(4) 9 22 ?
P2 Li5 Li4 59.1(2) . 22 ?
P1 Li5 Li4 56.47(15) 15 22 ?
Li6B Li5 Li4 119.9(6) . 22 ?
Li6A Li5 Li4 143.7(4) 23_545 22 ?
P2 Li5 Li4 124.6(3) 22 22 ?
P2 Li5 Li4 130.3(4) 9 22 ?
Li7 Li5 Li4 65.0(7) . 14 ?
Li6B Li5 Li4 62.9(5) 15 14 ?
Li6B Li5 Li4 116.8(5) 22 14 ?
Li6A Li5 Li4 62.9(3) 9 14 ?
P2 Li5 Li4 132.8(4) . 14 ?
P1 Li5 Li4 55.12(11) 15 14 ?
Li6B Li5 Li4 114.0(5) . 14 ?
Li6A Li5 Li4 112.0(4) 23_545 14 ?
P2 Li5 Li4 123.6(3) 22 14 ?
P2 Li5 Li4 55.65(17) 9 14 ?
Li4 Li5 Li4 94.9(3) 22 14 ?
Li6B Li6A Li2 145.0(11) 23 . ?
Li6B Li6A Li1 126.8(11) 23 . ?
Li2 Li6A Li1 88.2(4) . . ?
Li6B Li6A Li5 72.2(12) 23 5 ?
Li2 Li6A Li5 91.5(5) . 5 ?
Li1 Li6A Li5 121.0(5) . 5 ?
Li6B Li6A P2 122.7(13) 23 4_565 ?
Li2 Li6A P2 69.7(3) . 4_565 ?
Li1 Li6A P2 61.7(2) . 4_565 ?
Li5 Li6A P2 161.2(6) 5 4_565 ?
Li6B Li6A Li5 74.8(10) 23 23 ?
Li2 Li6A Li5 88.0(4) . 23 ?
Li1 Li6A Li5 119.2(5) . 23 ?
Li5 Li6A Li5 119.7(4) 5 23 ?
P2 Li6A Li5 60.2(4) 4_565 23 ?
Li6B Li6A P2 76.5(10) 23 18 ?
Li2 Li6A P2 68.6(3) . 18 ?
Li1 Li6A P2 156.7(5) . 18 ?
Li5 Li6A P2 61.0(3) 5 18 ?
P2 Li6A P2 108.6(4) 4_565 18 ?
Li5 Li6A P2 63.0(3) 23 18 ?
Li6B Li6A P2 125.7(12) 23 . ?
Li2 Li6A P2 68.4(4) . . ?
Li1 Li6A P2 60.9(2) . . ?
Li5 Li6A P2 64.4(4) 5 . ?
P2 Li6A P2 107.7(4) 4_565 . ?
Li5 Li6A P2 156.3(5) 23 . ?
P2 Li6A P2 107.1(4) 18 . ?
Li6B Li6A Li4 76.2(10) 23 22 ?
Li2 Li6A Li4 126.0(5) . 22 ?
Li1 Li6A Li4 67.1(3) . 22 ?
Li5 Li6A Li4 66.2(3) 5 22 ?
P2 Li6A Li4 125.7(4) 4_565 22 ?
Li5 Li6A Li4 146.0(5) 23 22 ?
P2 Li6A Li4 125.7(4) 18 22 ?
P2 Li6A Li4 57.6(2) . 22 ?
Li6B Li6A Li3 20.7(9) 23 16 ?
Li2 Li6A Li3 124.3(5) . 16 ?
Li1 Li6A Li3 147.5(5) . 16 ?
Li5 Li6A Li3 66.0(6) 5 16 ?
P2 Li6A Li3 123.2(6) 4_565 16 ?
Li5 Li6A Li3 65.4(7) 23 16 ?
P2 Li6A Li3 55.8(3) 18 16 ?
P2 Li6A Li3 129.0(6) . 16 ?
Li4 Li6A Li3 91.9(6) 22 16 ?
Li6B Li6A Li6A 179.2(15) 23 4_565 ?
Li2 Li6A Li6A 35.5(3) . 4_565 ?
Li1 Li6A Li6A 52.7(3) . 4_565 ?
Li5 Li6A Li6A 108.7(6) 5 4_565 ?
P2 Li6A Li6A 56.5(4) 4_565 4_565 ?
Li5 Li6A Li6A 104.8(6) 23 4_565 ?
P2 Li6A Li6A 104.0(2) 18 4_565 ?
P2 Li6A Li6A 54.9(4) . 4_565 ?
Li4 Li6A Li6A 104.0(4) 22 4_565 ?
Li3 Li6A Li6A 159.7(4) 16 4_565 ?
Li6B Li6A Li6A 119.9(11) 23 18 ?
Li2 Li6A Li6A 35.16(15) . 18 ?
Li1 Li6A Li6A 105.2(4) . 18 ?
Li5 Li6A Li6A 107.4(5) 5 18 ?
P2 Li6A Li6A 56.3(3) 4_565 18 ?
Li5 Li6A Li6A 52.8(4) 23 18 ?
P2 Li6A Li6A 56.0(4) 18 18 ?
P2 Li6A Li6A 103.6(4) . 18 ?
Li4 Li6A Li6A 161.2(5) 22 18 ?
Li3 Li6A Li6A 101.7(6) 16 18 ?
Li6A Li6A Li6A 60.13(19) 4_565 18 ?
Li6A Li6B Li3 145.9(15) 23_545 . ?
Li6A Li6B Li5 79.4(13) 23_545 16_545 ?
Li3 Li6B Li5 87.4(9) . 16_545 ?
Li6A Li6B Li5 127.5(13) 23_545 24_554 ?
Li3 Li6B Li5 86.5(9) . 24_554 ?
Li5 Li6B Li5 116.6(7) 16_545 24_554 ?
Li6A Li6B Li5 78.2(10) 23_545 . ?
Li3 Li6B Li5 83.9(11) . . ?
Li5 Li6B Li5 124.5(8) 16_545 . ?
Li5 Li6B Li5 117.4(8) 24_554 . ?
Li6A Li6B P2 77.0(10) 23_545 9 ?
Li3 Li6B P2 69.0(7) . 9 ?
Li5 Li6B P2 62.1(5) 16_545 9 ?
Li5 Li6B P2 155.5(9) 24_554 9 ?
Li5 Li6B P2 63.6(4) . 9 ?
Li6A Li6B P2 122.1(13) 23_545 . ?
Li3 Li6B P2 68.5(7) . . ?
Li5 Li6B P2 155.8(9) 16_545 . ?
Li5 Li6B P2 61.4(5) 24_554 . ?
Li5 Li6B P2 57.6(4) . . ?
P2 Li6B P2 108.9(7) 9 . ?
Li6A Li6B P1 126.8(14) 23_545 . ?
Li3 Li6B P1 68.9(9) . . ?
Li5 Li6B P1 59.7(4) 16_545 . ?
Li5 Li6B P1 59.4(4) 24_554 . ?
Li5 Li6B P1 152.5(9) . . ?
P2 Li6B P1 107.4(6) 9 . ?
P2 Li6B P1 106.8(7) . . ?
Li6A Li6B Li4 79.4(11) 23_545 . ?
Li3 Li6B Li4 124.3(10) . . ?
Li5 Li6B Li4 67.8(5) 16_545 . ?
Li5 Li6B Li4 64.8(5) 24_554 . ?
Li5 Li6B Li4 151.3(8) . . ?
P2 Li6B Li4 127.4(8) 9 . ?
P2 Li6B Li4 123.5(7) . . ?
P1 Li6B Li4 55.4(4) . . ?
Li6A Li6B Li2 21.1(7) 23_545 9 ?
Li3 Li6B Li2 124.8(9) . 9 ?
Li5 Li6B Li2 71.5(6) 16_545 9 ?
Li5 Li6B Li2 148.6(8) 24_554 9 ?
Li5 Li6B Li2 69.5(5) . 9 ?
P2 Li6B Li2 55.9(4) 9 9 ?
P2 Li6B Li2 124.0(6) . 9 ?
P1 Li6B Li2 129.1(7) . 9 ?
Li4 Li6B Li2 94.4(6) . 9 ?
Li6A Li6B Ga2 78.1(10) 23_545 . ?
Li3 Li6B Ga2 120.1(10) . . ?
Li5 Li6B Ga2 152.4(9) 16_545 . ?
Li5 Li6B Ga2 67.1(5) 24_554 . ?
Li5 Li6B Ga2 65.7(4) . . ?
P2 Li6B Ga2 126.8(6) 9 . ?
P2 Li6B Ga2 51.7(3) . . ?
P1 Li6B Ga2 125.1(7) . . ?
Li4 Li6B Ga2 92.4(5) . . ?
Li2 Li6B Ga2 92.1(5) 9 . ?
Li6A Li6B Li6B 122.7(17) 23_545 9 ?
Li3 Li6B Li6B 35.3(4) . 9 ?
Li5 Li6B Li6B 52.1(7) 16_545 9 ?
Li5 Li6B Li6B 103.0(7) 24_554 9 ?
Li5 Li6B Li6B 103.3(5) . 9 ?
P2 Li6B Li6B 55.5(6) 9 9 ?
P2 Li6B Li6B 103.8(6) . 9 ?
P1 Li6B Li6B 55.7(3) . 9 ?
Li4 Li6B Li6B 103.7(4) . 9 ?
Li2 Li6B Li6B 104.8(9) 9 9 ?
Ga2 Li6B Li6B 155.4(8) . 9 ?
Li3 Li7 Li5 87.3(12) . 9 ?
Li3 Li7 Li5 87.3(12) . 5 ?
Li5 Li7 Li5 119.8(2) 9 5 ?
Li3 Li7 Li5 87.3(12) . . ?
Li5 Li7 Li5 119.8(2) 9 . ?
Li5 Li7 Li5 119.8(2) 5 . ?
Li3 Li7 P2 65.1(9) . . ?
Li5 Li7 P2 152(2) 9 . ?
Li5 Li7 P2 64.8(4) 5 . ?
Li5 Li7 P2 58.8(4) . . ?
Li3 Li7 P2 65.1(9) . 9 ?
Li5 Li7 P2 58.8(4) 9 9 ?
Li5 Li7 P2 152(2) 5 9 ?
Li5 Li7 P2 64.8(4) . 9 ?
P2 Li7 P2 103.5(11) . 9 ?
Li3 Li7 P2 65.1(9) . 5 ?
Li5 Li7 P2 64.8(4) 9 5 ?
Li5 Li7 P2 58.8(4) 5 5 ?
Li5 Li7 P2 152(2) . 5 ?
P2 Li7 P2 103.5(11) . 5 ?
P2 Li7 P2 103.5(11) 9 5 ?
Li3 Li7 Li4 121.4(8) . 22 ?
Li5 Li7 Li4 151(2) 9 22 ?
Li5 Li7 Li4 67.6(5) 5 22 ?
Li5 Li7 Li4 65.0(5) . 22 ?
P2 Li7 Li4 56.40(18) . 22 ?
P2 Li7 Li4 128.8(2) 9 22 ?
P2 Li7 Li4 125.9(2) 5 22 ?
Li3 Li7 Li4 121.4(8) . 14 ?
Li5 Li7 Li4 65.0(5) 9 14 ?
Li5 Li7 Li4 151(2) 5 14 ?
Li5 Li7 Li4 67.6(5) . 14 ?
P2 Li7 Li4 125.9(2) . 14 ?
P2 Li7 Li4 56.40(18) 9 14 ?
P2 Li7 Li4 128.8(2) 5 14 ?
Li4 Li7 Li4 95.3(11) 22 14 ?
Li3 Li7 Li4 121.4(8) . 18 ?
Li5 Li7 Li4 67.6(5) 9 18 ?
Li5 Li7 Li4 65.0(5) 5 18 ?
Li5 Li7 Li4 151(2) . 18 ?
P2 Li7 Li4 128.8(2) . 18 ?
P2 Li7 Li4 125.9(2) 9 18 ?
P2 Li7 Li4 56.40(18) 5 18 ?
Li4 Li7 Li4 95.3(11) 22 18 ?
Li4 Li7 Li4 95.3(11) 14 18 ?
Li3 Li7 Li6B 33.7(6) . 5 ?
Li5 Li7 Li6B 105.6(14) 9 5 ?
Li5 Li7 Li6B 53.6(8) 5 5 ?
Li5 Li7 Li6B 101.9(13) . 5 ?
P2 Li7 Li6B 52.7(7) . 5 ?
P2 Li7 Li6B 98.8(15) 9 5 ?
P2 Li7 Li6B 53.2(8) 5 5 ?
Li4 Li7 Li6B 100.4(5) 22 5 ?
Li4 Li7 Li6B 155.1(14) 14 5 ?
Li4 Li7 Li6B 102.3(5) 18 5 ?
Li3 Li7 Li6B 33.7(6) . 9 ?
Li5 Li7 Li6B 53.6(8) 9 9 ?
Li5 Li7 Li6B 101.9(13) 5 9 ?
Li5 Li7 Li6B 105.6(14) . 9 ?
P2 Li7 Li6B 98.8(15) . 9 ?
P2 Li7 Li6B 53.2(8) 9 9 ?
P2 Li7 Li6B 52.7(7) 5 9 ?
Li4 Li7 Li6B 155.1(14) 22 9 ?
Li4 Li7 Li6B 102.3(5) 14 9 ?
Li4 Li7 Li6B 100.4(5) 18 9 ?
Li6B Li7 Li6B 57.5(10) 5 9 ?

loop_
_geom_bond_atom_site_label_1
_geom_bond_atom_site_label_2
_geom_bond_distance
_geom_bond_site_symmetry_2
_geom_bond_publ_flag
Ga1 P1 2.4441(13) 2 ?
Ga1 P1 2.4441(13) 4 ?
Ga1 P1 2.4441(13) 3 ?
Ga1 P1 2.4442(13) . ?
Ga1 Li4 3.007(7) 10 ?
Ga1 Li4 3.007(7) 9 ?
Ga1 Li4 3.007(7) 2 ?
Ga1 Li4 3.007(7) 5 ?
Ga1 Li4 3.007(7) 6 ?
Ga1 Li4 3.007(7) . ?
Ga1 Li7 3.24(5) 13_444 ?
Ga1 Li7 3.24(5) 14_554 ?
Ga2 P2 2.4614(5) 24_554 ?
Ga2 P2 2.4614(5) 22 ?
Ga2 P2 2.4614(5) 3_655 ?
Ga2 P2 2.4614(5) . ?
Ga2 Li6A 2.963(12) 2_665 ?
Ga2 Li6A 2.963(12) 21_544 ?
Ga2 Li6A 2.963(12) 23_545 ?
Ga2 Li6A 2.963(12) 4_565 ?
Ga2 Li6B 2.968(18) 22 ?
Ga2 Li6B 2.968(18) 24_554 ?
Ga2 Li6B 2.968(18) 3_655 ?
Ga2 Li6B 2.968(18) . ?
P1 Li5 2.533(8) 20_455 ?
P1 Li5 2.533(8) 16_545 ?
P1 Li5 2.533(8) 24_554 ?
P1 Li4 2.555(5) 9 ?
P1 Li4 2.555(5) 5 ?
P1 Li4 2.555(5) . ?
P1 Li3 2.64(2) . ?
P1 Li6B 2.662(16) . ?
P1 Li6B 2.662(16) 9 ?
P1 Li6B 2.662(16) 5 ?
P2 Li5 2.508(7) . ?
P2 Li1 2.5684(5) . ?
P2 Li6A 2.581(11) 4_565 ?
P2 Li2 2.5859(6) . ?
P2 Li5 2.599(10) 24_554 ?
P2 Li3 2.608(7) . ?
P2 Li6B 2.621(18) 5 ?
P2 Li6A 2.627(10) 19_554 ?
P2 Li6A 2.632(11) . ?
P2 Li6B 2.64(2) . ?
P2 Li4 2.652(4) 22 ?
Li1 Li6A 2.422(10) 4_565 ?
Li1 Li6A 2.422(10) 3_655 ?
Li1 Li6A 2.422(10) 2_665 ?
Li1 Li6A 2.422(10) . ?
Li1 P2 2.5683(5) 2_665 ?
Li1 P2 2.5683(5) 3_655 ?
Li1 P2 2.5683(5) 4_565 ?
Li1 Li4 2.938(7) 22 ?
Li1 Li4 2.938(7) 21_554 ?
Li1 Li2 2.97267(14) 2_665 ?
Li2 Li6A 1.803(12) . ?
Li2 Li6A 1.803(12) 19_554 ?
Li2 Li6A 1.803(12) 18 ?
Li2 Li6A 1.803(12) 4_565 ?
Li2 P2 2.5859(6) 19_554 ?
Li2 P2 2.5859(6) 4_565 ?
Li2 P2 2.5859(6) 18 ?
Li2 Li6B 2.87(2) 23 ?
Li2 Li6B 2.87(2) 24_554 ?
Li2 Li6B 2.87(2) 5 ?
Li2 Li6B 2.87(2) 6_565 ?
Li3 Li6B 1.84(2) . ?
Li3 Li6B 1.84(2) 9 ?
Li3 Li6B 1.84(2) 5 ?
Li3 Li7 1.98(5) . ?
Li3 P2 2.608(7) 9 ?
Li3 P2 2.608(7) 5 ?
Li3 Li6A 2.916(11) 23_545 ?
Li3 Li6A 2.916(11) 19_554 ?
Li3 Li6A 2.916(11) 15_455 ?
Li3 Li5 2.96(2) 16_545 ?
Li4 P1 2.555(5) 4 ?
Li4 P2 2.652(4) 24_554 ?
Li4 P2 2.652(4) 23_545 ?
Li4 Li6B 2.822(19) . ?
Li4 Li6B 2.822(19) 4 ?
Li4 Li5 2.838(7) 24_554 ?
Li4 Li5 2.838(7) 23_545 ?
Li4 Li6A 2.857(12) 23_545 ?
Li4 Li6A 2.857(12) 24_554 ?
Li4 Li7 2.88(3) 16_545 ?
Li4 Li7 2.88(3) 14_554 ?
Li5 Li7 2.335(11) . ?
Li5 Li6B 2.41(2) 15 ?
Li5 Li6B 2.44(2) 22 ?
Li5 Li6A 2.486(13) 9 ?
Li5 P1 2.533(8) 15 ?
Li5 Li6B 2.561(19) . ?
Li5 Li6A 2.598(13) 23_545 ?
Li5 P2 2.599(10) 22 ?
Li5 P2 2.732(8) 9 ?
Li5 Li4 2.838(7) 22 ?
Li5 Li4 2.936(5) 14 ?
Li6A Li6B 1.20(2) 23 ?
Li6A Li5 2.486(13) 5 ?
Li6A P2 2.581(11) 4_565 ?
Li6A Li5 2.598(13) 23 ?
Li6A P2 2.627(10) 18 ?
Li6A Li4 2.857(12) 22 ?
Li6A Li3 2.916(11) 16 ?
Li6A Li6A 2.94(2) 4_565 ?
Li6A Li6A 2.95(2) 18 ?
Li6B Li6A 1.20(2) 23_545 ?
Li6B Li5 2.41(2) 16_545 ?
Li6B Li5 2.44(2) 24_554 ?
Li6B P2 2.621(18) 9 ?
Li6B Li2 2.87(2) 9 ?
Li6B Li6B 3.00(3) 9 ?
Li7 Li5 2.335(11) 9 ?
Li7 Li5 2.335(11) 5 ?
Li7 P2 2.73(2) 9 ?
Li7 P2 2.73(2) 5 ?
Li7 Li4 2.88(3) 22 ?
Li7 Li4 2.88(3) 14 ?
Li7 Li4 2.88(3) 18 ?
Li7 Li6B 3.12(4) 5 ?
Li7 Li6B 3.12(4) 9 ?
